data_1530552
loop_
_publ_author_name
'Passmore, J.'
'Whidden, T.K.'
'Richardson, E.K.'
'White, P.S.'

_publ_section_title
;
 The X-Ray crystal strucyures of Se Br3 Sb F6 and Te Br3 As F6
;
_journal_name_full 'Canadian Journal of Chemistry'
_journal_page_first 851
_journal_page_last 857
_journal_volume 58
_journal_year 1980
_chemical_formula_sum 'As Br3 F6 Te'
_chemical_name_systematic 'Te Br3 As F6'
_space_group_IT_number 14
_symmetry_space_group_name_Hall '-P 2ybc'
_symmetry_space_group_name_H-M 'P 1 21/c 1'
_cell_angle_alpha 90
_cell_angle_beta 99.66
_cell_angle_gamma 90
_cell_formula_units_Z 4
_cell_length_a 7.994
_cell_length_b 10.118
_cell_length_c 12.306
_cell_volume 981.237
_citation_journal_id_ASTM CJCHAG
_cod_data_source_file Passmore_CJCHAG_1980_506.cif
_cod_data_source_block As1Br3F6Te1
_cod_original_cell_volume 981.2366
_cod_original_formula_sum 'As1 Br3 F6 Te1'
_cod_database_code 1530552

loop_
_symmetry_equiv_pos_as_xyz
x,y,z
-x,y+1/2,-z+1/2
-x,-y,-z
x,-y-1/2,z-1/2

loop_
_atom_site_label
_atom_site_type_symbol
_atom_site_fract_x
_atom_site_fract_y
_atom_site_fract_z
_atom_site_occupancy
_atom_site_U_iso_or_equiv
F1 F-1 0.236 0.617 0.051 1 0.0
F2 F-1 -0.038 0.732 0.0113 1 0.0
F4 F-1 0.095 0.918 0.108 1 0.0
Br3 Br-1 0.3112 0.0532 0.3608 1 0.0
Br2 Br-1 0.4313 0.1523 0.0975 1 0.0
Te1 Te+4 0.1891 0.1674 0.19319 1 0.0
As1 As+5 0.1615 0.7661 0.0772 1 0.0
F3 F-1 0.209 0.828 -0.0438 1 0.0
F5 F-1 0.362 0.805 0.146 1 0.0
F6 F-1 0.103 0.708 0.1964 1 0.0
Br1 Br-1 0.2401 0.3944 0.2535 1 0.0
